data_7708705
loop_
_publ_author_name
'Lahiri, Goutam Kumar'
'Bera, Sudip Kumar'

_publ_section_title
;
 Structural and electronic forms of doubly oxido/Pz and triply oxido/(Pz)2
 bridged mixed valent and isovalent diruthenium complexes (Pz=Pyrazolate)
;
_journal_name_full 'Dalton Transactions'
_journal_paper_doi 10.1039/D1DT03076K
_journal_year 2021
_chemical_formula_moiety 'C24 H33 N2 O9 Ru2'
_chemical_formula_sum 'C24 H33 N2 O9 Ru2'
_chemical_formula_weight 695.66
_space_group_crystal_system monoclinic
_space_group_IT_number 15
_space_group_name_Hall '-C 2yc'
_space_group_name_H-M_alt 'C 1 2/c 1'
_atom_sites_solution_hydrogens geom
_atom_sites_solution_primary dual
_audit_creation_date 2021-07-08
_audit_creation_method
;
Olex2 1.3
(compiled 2020.11.12 svn.r5f609507 for OlexSys, GUI svn.r6272)
;
_audit_update_record
;
2021-07-25 deposited with the CCDC.	2021-11-04 downloaded from the CCDC.
;
_cell_angle_alpha 90
_cell_angle_beta 105.161(5)
_cell_angle_gamma 90
_cell_formula_units_Z 8
_cell_length_a 31.0077(16)
_cell_length_b 8.1608(3)
_cell_length_c 23.5756(12)
_cell_measurement_reflns_used 6316
_cell_measurement_temperature 150.00(10)
_cell_measurement_theta_max 29.8250
_cell_measurement_theta_min 2.5700
_cell_volume 5758.1(5)
_computing_cell_refinement 'CrysAlisPro 1.171.41.93a (Rigaku OD, 2020)'
_computing_data_collection 'CrysAlisPro 1.171.41.93a (Rigaku OD, 2020)'
_computing_data_reduction 'CrysAlisPro 1.171.41.93a (Rigaku OD, 2020)'
_computing_molecular_graphics 'Olex2 1.3 (Dolomanov et al., 2009)'
_computing_publication_material 'Olex2 1.3 (Dolomanov et al., 2009)'
_computing_structure_refinement 'SHELXL 2018/3 (Sheldrick, 2015)'
_computing_structure_solution 'SHELXT 2018/2 (Sheldrick, 2018)'
_diffrn_ambient_environment N~2~
_diffrn_ambient_temperature 150.00(10)
_diffrn_detector 'CCD plate'
_diffrn_measured_fraction_theta_full 0.988
_diffrn_measured_fraction_theta_max 0.988
_diffrn_measurement_details
;
List of Runs (angles in degrees, time in seconds):

  # Type    Start    End  Width  t~exp~   \w     \q     \k     \f   Frames
#--------------------------------------------------------------------------
  1  \f    -25.75 154.25   1.00    2.00 -25.75   0.00  73.76    --   180
;
_diffrn_measurement_device 'abstract diffractometer'
_diffrn_measurement_device_type 'Saxi-CrysAlisPro-abstract goniometer imported SAXI images'
_diffrn_measurement_method '\f scans'
_diffrn_orient_matrix_type 'CrysAlisPro convention (1999,Acta A55,543-557)'
_diffrn_orient_matrix_UB_11 -0.0082044000
_diffrn_orient_matrix_UB_12 -0.0068803000
_diffrn_orient_matrix_UB_13 -0.0309463000
_diffrn_orient_matrix_UB_21 0.0197481500
_diffrn_orient_matrix_UB_22 -0.0421156500
_diffrn_orient_matrix_UB_23 -0.0012522000
_diffrn_orient_matrix_UB_31 -0.0102287000
_diffrn_orient_matrix_UB_32 -0.0756989000
_diffrn_orient_matrix_UB_33 0.0035102000
_diffrn_radiation_monochromator graphite
_diffrn_radiation_probe x-ray
_diffrn_radiation_type 'Mo K\a'
_diffrn_radiation_wavelength 0.71073
_diffrn_reflns_av_R_equivalents 0.0334
_diffrn_reflns_av_unetI/netI 0.0333
_diffrn_reflns_Laue_measured_fraction_full 0.988
_diffrn_reflns_Laue_measured_fraction_max 0.988
_diffrn_reflns_limit_h_max 36
_diffrn_reflns_limit_h_min -34
_diffrn_reflns_limit_k_max 8
_diffrn_reflns_limit_k_min -9
_diffrn_reflns_limit_l_max 28
_diffrn_reflns_limit_l_min -28
_diffrn_reflns_number 15861
_diffrn_reflns_point_group_measured_fraction_full 0.988
_diffrn_reflns_point_group_measured_fraction_max 0.988
_diffrn_reflns_theta_full 24.999
_diffrn_reflns_theta_max 24.999
_diffrn_reflns_theta_min 3.201
_diffrn_source 'fine-focus sealed X-ray tube'
_diffrn_source_type 'Enhance (Mo) X-ray Source'
_exptl_absorpt_coefficient_mu 1.099
_exptl_absorpt_correction_T_max 1.00000
_exptl_absorpt_correction_T_min 0.92864
_exptl_absorpt_correction_type multi-scan
_exptl_absorpt_process_details
;
CrysAlisPro 1.171.41.93a (Rigaku Oxford Diffraction, 2020)
Empirical absorption correction using spherical harmonics,
implemented in SCALE3 ABSPACK scaling algorithm.
;
_exptl_crystal_colour 'metallic pinkish pink'
_exptl_crystal_colour_lustre metallic
_exptl_crystal_colour_modifier pinkish
_exptl_crystal_colour_primary pink
_exptl_crystal_density_diffrn 1.605
_exptl_crystal_description block
_exptl_crystal_F_000 2808
_exptl_crystal_size_max 0.205
_exptl_crystal_size_mid 0.156
_exptl_crystal_size_min 0.089
_refine_diff_density_max 1.416
_refine_diff_density_min -0.420
_refine_diff_density_rms 0.082
_refine_ls_extinction_method none
_refine_ls_goodness_of_fit_ref 1.055
_refine_ls_hydrogen_treatment constr
_refine_ls_matrix_type full
_refine_ls_number_parameters 343
_refine_ls_number_reflns 5024
_refine_ls_number_restraints 318
_refine_ls_restrained_S_all 1.030
_refine_ls_R_factor_all 0.0366
_refine_ls_R_factor_gt 0.0318
_refine_ls_shift/su_max 0.002
_refine_ls_shift/su_mean 0.000
_refine_ls_structure_factor_coef Fsqd
_refine_ls_weighting_details 'w=1/[\s^2^(Fo^2^)+(0.0401P)^2^+14.5084P] where P=(Fo^2^+2Fc^2^)/3'
_refine_ls_weighting_scheme calc
_refine_ls_wR_factor_gt 0.0808
_refine_ls_wR_factor_ref 0.0836
_reflns_Friedel_coverage 0.000
_reflns_number_gt 4494
_reflns_number_total 5024
_reflns_threshold_expression 'I > 2\s(I)'
_cod_data_source_file d1dt03076k2.cif
_cod_data_source_block 1b
_cod_database_code 7708705
_shelx_shelxl_version_number 2018/3
_shelx_space_group_comment
;
The symmetry employed for this shelxl refinement is uniquely defined
by the following loop, which should always be used as a source of
symmetry information in preference to the above space-group names.
They are only intended as comments.
;
_shelx_estimated_absorpt_t_max 0.909
_shelx_estimated_absorpt_t_min 0.806
_reflns_odcompleteness_completeness 83.89
_reflns_odcompleteness_iscentric 1
_reflns_odcompleteness_theta 30.64
_olex2_refinement_description
;
1. Fixed Uiso
 At 1.2 times of:
  All C(H) groups
 At 1.5 times of:
  All C(H,H,H) groups
2. Rigid bond restraints
 All non-hydrogen atoms
 with sigma for 1-2 distances of 0.01 and sigma for 1-3 distances of 0.01
3. Uiso/Uaniso restraints and constraints
All non-hydrogen atoms have similar U: within 1.7A with sigma of 0.04 and sigma
for terminal atoms of 0.08 within 1.7A
Uanis(C23) \\sim Ueq: with sigma of 0.01 and sigma for terminal atoms of 0.02
Uanis(C24) \\sim Ueq: with sigma of 0.01 and sigma for terminal atoms of 0.01
Uanis(C22) \\sim Ueq: with sigma of 0.01 and sigma for terminal atoms of 0.02
4.a Aromatic/amide H refined with riding coordinates:
 C13(H13), C18(H18), C21(H21), C8(H8), C22(H22), C3(H3)
4.b Idealised Me refined as rotating group:
 C11(H11A,H11B,H11C), C16(H16A,H16B,H16C), C5(H5A,H5B,H5C), C20(H20A,H20B,
 H20C), C15(H15A,H15B,H15C), C10(H10A,H10B,H10C), C1(H1A,H1B,H1C), C6(H6A,H6B,
 H6C), C24(H24A,H24B,H24C)
;
_smtbx_masks_void_probe_radius 1.2
_smtbx_masks_void_truncation_radius 1.2
_olex2_submission_special_instructions 'No special instructions were received'
_oxdiff_exptl_absorpt_empirical_details
;
Empirical correction (ABSPACK) includes:
- Absorption correction using spherical harmonics
- Frame scaling
- Detector area scaling
;
_oxdiff_exptl_absorpt_empirical_full_max 1.116
_oxdiff_exptl_absorpt_empirical_full_min 0.896

loop_
_space_group_symop_operation_xyz
'x, y, z'
'-x, y, -z+1/2'
'x+1/2, y+1/2, z'
'-x+1/2, y+1/2, -z+1/2'
'-x, -y, -z'
'x, -y, z-1/2'
'-x+1/2, -y+1/2, -z'
'x+1/2, -y+1/2, z-1/2'

loop_
_atom_site_label
_atom_site_type_symbol
_atom_site_fract_x
_atom_site_fract_y
_atom_site_fract_z
_atom_site_U_iso_or_equiv
_atom_site_adp_type
_atom_site_occupancy
_atom_site_site_symmetry_order
_atom_site_calc_flag
_atom_site_refinement_flags_posn
_atom_site_refinement_flags_adp
_atom_site_refinement_flags_occupancy
_atom_site_disorder_assembly
_atom_site_disorder_group
Ru1 Ru 0.40775(2) 0.78502(3) 0.59962(2) 0.02328(9) Uani 1 1 d . U . . .
Ru2 Ru 0.32962(2) 0.67126(3) 0.67032(2) 0.02433(10) Uani 1 1 d . U . . .
O1 O 0.38451(8) 0.7608(3) 0.66524(10) 0.0268(5) Uani 1 1 d . U . . .
O9 O 0.30342(8) 0.8994(3) 0.66248(11) 0.0306(6) Uani 1 1 d . U . . .
O6 O 0.35276(8) 0.4406(3) 0.67727(11) 0.0276(5) Uani 1 1 d . U . . .
O2 O 0.43358(8) 0.5578(3) 0.60976(11) 0.0301(5) Uani 1 1 d . U . . .
O7 O 0.34530(8) 0.7067(3) 0.75913(11) 0.0321(6) Uani 1 1 d . U . . .
O4 O 0.43152(9) 0.8052(3) 0.52805(12) 0.0361(6) Uani 1 1 d . U . . .
O5 O 0.38118(8) 1.0104(3) 0.58607(11) 0.0302(6) Uani 1 1 d . U . . .
O8 O 0.27065(8) 0.5761(3) 0.67478(11) 0.0325(6) Uani 1 1 d . U . . .
O3 O 0.46569(8) 0.8895(3) 0.64680(11) 0.0303(5) Uani 1 1 d . U . . .
N1 N 0.34801(10) 0.6899(3) 0.55305(12) 0.0263(6) Uani 1 1 d . U . . .
N2 N 0.31622(10) 0.6417(3) 0.58065(13) 0.0280(6) Uani 1 1 d . U . . .
C17 C 0.23652(12) 0.6582(5) 0.67863(16) 0.0310(8) Uani 1 1 d . U . . .
C19 C 0.26567(12) 0.9382(4) 0.67063(15) 0.0300(8) Uani 1 1 d . U . . .
C14 C 0.36478(12) 0.5989(5) 0.79537(16) 0.0330(8) Uani 1 1 d . U . . .
C13 C 0.37687(12) 0.4416(5) 0.78170(17) 0.0325(8) Uani 1 1 d . U . . .
H13 H 0.391243 0.374506 0.814060 0.039 Uiso 1 1 calc R U . . .
C12 C 0.37027(11) 0.3715(4) 0.72603(16) 0.0283(8) Uani 1 1 d . U . . .
C2 C 0.47289(12) 0.5256(5) 0.64139(17) 0.0311(8) Uani 1 1 d . U . . .
C18 C 0.23398(13) 0.8286(5) 0.67997(18) 0.0358(9) Uani 1 1 d . U . . .
H18 H 0.208028 0.874146 0.688056 0.043 Uiso 1 1 calc R U . . .
C7 C 0.42911(17) 0.9361(5) 0.49621(19) 0.0478(11) Uani 1 1 d . U . . .
C9 C 0.38415(14) 1.1084(5) 0.54531(17) 0.0355(9) Uani 1 1 d . U . . .
C11 C 0.38482(14) 0.1977(5) 0.7203(2) 0.0388(9) Uani 1 1 d . U . . .
H11A H 0.361117 0.138917 0.691978 0.058 Uiso 1 1 calc R U . . .
H11B H 0.390728 0.143257 0.758666 0.058 Uiso 1 1 calc R U . . .
H11C H 0.412082 0.197704 0.706701 0.058 Uiso 1 1 calc R U . . .
C4 C 0.50031(12) 0.8077(5) 0.67131(16) 0.0309(8) Uani 1 1 d . U . . .
C16 C 0.19623(14) 0.5566(5) 0.6792(2) 0.0457(10) Uani 1 1 d . U . . .
H16A H 0.181951 0.518640 0.639296 0.069 Uiso 1 1 calc R U . . .
H16B H 0.175015 0.623140 0.693671 0.069 Uiso 1 1 calc R U . . .
H16C H 0.205439 0.461899 0.705108 0.069 Uiso 1 1 calc R U . . .
C5 C 0.53928(13) 0.9085(5) 0.70374(18) 0.0404(9) Uani 1 1 d . U . . .
H5A H 0.552867 0.962459 0.675518 0.061 Uiso 1 1 calc R U . . .
H5B H 0.561411 0.837457 0.729622 0.061 Uiso 1 1 calc R U . . .
H5C H 0.529101 0.991629 0.727307 0.061 Uiso 1 1 calc R U . . .
C20 C 0.25561(14) 1.1185(5) 0.66755(19) 0.0397(9) Uani 1 1 d . U . . .
H20A H 0.282897 1.179725 0.685829 0.060 Uiso 1 1 calc R U . . .
H20B H 0.232824 1.141780 0.688469 0.060 Uiso 1 1 calc R U . . .
H20C H 0.244531 1.151746 0.626352 0.060 Uiso 1 1 calc R U . . .
C21 C 0.33206(15) 0.6574(5) 0.49521(16) 0.0402(10) Uani 1 1 d . U . . .
H21 H 0.347328 0.678296 0.465891 0.048 Uiso 1 1 calc R U . . .
C23 C 0.28171(13) 0.5793(5) 0.5400(2) 0.0420(10) Uani 1 1 d . U . . .
C15 C 0.37640(15) 0.6500(6) 0.85938(18) 0.0475(11) Uani 1 1 d . U . . .
H15A H 0.370688 0.767480 0.862041 0.071 Uiso 1 1 calc R U . . .
H15B H 0.408039 0.627360 0.877540 0.071 Uiso 1 1 calc R U . . .
H15C H 0.357975 0.588197 0.879938 0.071 Uiso 1 1 calc R U . . .
C8 C 0.40783(19) 1.0776(5) 0.5038(2) 0.0567(13) Uani 1 1 d . U . . .
H8 H 0.409352 1.165002 0.477726 0.068 Uiso 1 1 calc R U . . .
C10 C 0.35987(17) 1.2667(5) 0.5441(2) 0.0501(12) Uani 1 1 d . U . . .
H10A H 0.334962 1.271749 0.508642 0.075 Uiso 1 1 calc R U . . .
H10B H 0.380395 1.357973 0.544032 0.075 Uiso 1 1 calc R U . . .
H10C H 0.348312 1.274421 0.578959 0.075 Uiso 1 1 calc R U . . .
C1 C 0.48427(15) 0.3465(5) 0.6466(2) 0.0482(11) Uani 1 1 d . U . . .
H1A H 0.466402 0.291906 0.669718 0.072 Uiso 1 1 calc R U . . .
H1B H 0.516089 0.333129 0.666181 0.072 Uiso 1 1 calc R U . . .
H1C H 0.477741 0.297596 0.607311 0.072 Uiso 1 1 calc R U . . .
C22 C 0.29031(15) 0.5894(5) 0.48547(19) 0.0486(11) Uani 1 1 d . U . . .
H22 H 0.271245 0.556127 0.448819 0.058 Uiso 1 1 calc R U . . .
C3 C 0.50419(13) 0.6378(5) 0.67050(18) 0.0363(9) Uani 1 1 d . U . . .
H3 H 0.531797 0.593751 0.692734 0.044 Uiso 1 1 calc R U . . .
C6 C 0.4507(2) 0.9176(7) 0.4458(3) 0.086(2) Uani 1 1 d . U . . .
H6A H 0.479517 0.861637 0.459733 0.129 Uiso 1 1 calc R U . . .
H6B H 0.455480 1.026235 0.430719 0.129 Uiso 1 1 calc R U . . .
H6C H 0.431149 0.853167 0.414302 0.129 Uiso 1 1 calc R U . . .
C24 C 0.2419(2) 0.5027(8) 0.5468(3) 0.0831(17) Uani 1 1 d . U . . .
H24A H 0.249418 0.428989 0.580818 0.125 Uiso 1 1 calc R U . . .
H24B H 0.227985 0.439772 0.511368 0.125 Uiso 1 1 calc R U . . .
H24C H 0.221050 0.586834 0.553016 0.125 Uiso 1 1 calc R U . . .

loop_
_atom_site_aniso_label
_atom_site_aniso_U_11
_atom_site_aniso_U_22
_atom_site_aniso_U_33
_atom_site_aniso_U_23
_atom_site_aniso_U_13
_atom_site_aniso_U_12
Ru1 0.02447(16) 0.01974(16) 0.02497(16) -0.00122(10) 0.00528(12) 0.00446(11)
Ru2 0.02576(16) 0.01880(15) 0.02786(17) -0.00010(11) 0.00602(12) 0.00273(11)
O1 0.0247(12) 0.0288(13) 0.0258(13) 0.0015(10) 0.0047(10) 0.0022(10)
O9 0.0311(14) 0.0213(12) 0.0406(15) 0.0004(10) 0.0115(12) 0.0026(10)
O6 0.0276(13) 0.0232(12) 0.0314(13) 0.0007(10) 0.0065(11) 0.0031(10)
O2 0.0297(14) 0.0244(12) 0.0351(14) -0.0021(10) 0.0063(11) 0.0040(10)
O7 0.0344(14) 0.0329(14) 0.0293(14) -0.0025(11) 0.0089(11) 0.0015(11)
O4 0.0402(15) 0.0342(14) 0.0389(15) 0.0008(11) 0.0191(13) 0.0064(12)
O5 0.0353(14) 0.0228(12) 0.0329(14) -0.0013(10) 0.0096(11) 0.0071(11)
O8 0.0305(13) 0.0264(13) 0.0431(16) 0.0027(11) 0.0140(12) 0.0005(11)
O3 0.0291(13) 0.0279(13) 0.0335(14) -0.0014(10) 0.0073(11) -0.0010(11)
N1 0.0307(16) 0.0248(15) 0.0213(15) -0.0022(11) 0.0028(12) 0.0070(12)
N2 0.0263(15) 0.0199(14) 0.0330(16) -0.0010(12) -0.0007(13) 0.0061(12)
C17 0.0310(19) 0.036(2) 0.0279(19) 0.0013(15) 0.0103(16) 0.0015(16)
C19 0.034(2) 0.0296(19) 0.0243(19) -0.0040(14) 0.0039(15) 0.0048(15)
C14 0.0238(18) 0.046(2) 0.0288(19) -0.0005(16) 0.0058(15) -0.0048(17)
C13 0.0257(19) 0.039(2) 0.032(2) 0.0075(16) 0.0050(16) 0.0020(16)
C12 0.0174(17) 0.0288(18) 0.039(2) 0.0077(15) 0.0079(15) 0.0014(14)
C2 0.0288(19) 0.034(2) 0.034(2) 0.0058(15) 0.0149(16) 0.0073(15)
C18 0.030(2) 0.036(2) 0.044(2) -0.0020(17) 0.0153(18) 0.0076(16)
C7 0.072(3) 0.039(2) 0.041(2) 0.0051(18) 0.030(2) 0.002(2)
C9 0.046(2) 0.0249(18) 0.030(2) 0.0009(15) 0.0007(17) 0.0037(17)
C11 0.033(2) 0.030(2) 0.052(3) 0.0101(17) 0.0096(19) 0.0089(17)
C4 0.0270(18) 0.040(2) 0.0278(19) 0.0026(16) 0.0106(15) -0.0007(16)
C16 0.037(2) 0.047(3) 0.058(3) 0.000(2) 0.021(2) -0.0043(19)
C5 0.031(2) 0.051(2) 0.039(2) -0.0036(19) 0.0079(17) -0.0054(18)
C20 0.042(2) 0.030(2) 0.046(2) -0.0034(17) 0.0080(19) 0.0122(17)
C21 0.054(3) 0.039(2) 0.0218(19) -0.0045(16) 0.0001(17) 0.0131(19)
C23 0.030(2) 0.0272(19) 0.057(3) 0.0042(18) -0.0097(18) 0.0020(16)
C15 0.048(3) 0.061(3) 0.032(2) -0.0044(19) 0.0094(19) -0.005(2)
C8 0.096(4) 0.036(2) 0.046(3) 0.013(2) 0.032(3) 0.008(2)
C10 0.067(3) 0.028(2) 0.047(3) 0.0017(18) -0.001(2) 0.012(2)
C1 0.041(2) 0.032(2) 0.071(3) 0.010(2) 0.013(2) 0.0108(18)
C22 0.054(3) 0.035(2) 0.038(2) -0.0058(18) -0.0212(19) 0.0075(19)
C3 0.0264(19) 0.041(2) 0.040(2) 0.0060(17) 0.0066(16) 0.0108(16)
C6 0.147(6) 0.068(4) 0.074(4) 0.010(3) 0.084(4) 0.011(4)
C24 0.075(4) 0.085(4) 0.080(4) 0.001(3) 0.003(3) -0.011(3)

loop_
_atom_type_symbol
_atom_type_description
_atom_type_scat_dispersion_real
_atom_type_scat_dispersion_imag
_atom_type_scat_source
C C 0.0033 0.0016 'International Tables Vol C Tables 4.2.6.8 and 6.1.1.4'
H H 0.0000 0.0000 'International Tables Vol C Tables 4.2.6.8 and 6.1.1.4'
N N 0.0061 0.0033 'International Tables Vol C Tables 4.2.6.8 and 6.1.1.4'
O O 0.0106 0.0060 'International Tables Vol C Tables 4.2.6.8 and 6.1.1.4'
Ru Ru -1.2594 0.8363 'International Tables Vol C Tables 4.2.6.8 and 6.1.1.4'

loop_
_geom_angle_atom_site_label_1
_geom_angle_atom_site_label_2
_geom_angle_atom_site_label_3
_geom_angle
_geom_angle_site_symmetry_1
_geom_angle_site_symmetry_3
_geom_angle_publ_flag
O1 Ru1 O2 91.82(10) . . ?
O1 Ru1 O4 178.25(11) . . ?
O1 Ru1 O5 89.86(10) . . ?
O1 Ru1 O3 93.88(10) . . ?
O1 Ru1 N1 85.04(11) . . ?
O2 Ru1 O4 87.32(10) . . ?
O2 Ru1 O3 93.11(10) . . ?
O2 Ru1 N1 89.45(11) . . ?
O4 Ru1 O3 87.69(11) . . ?
O4 Ru1 N1 93.42(11) . . ?
O5 Ru1 O2 177.75(10) . . ?
O5 Ru1 O4 90.96(10) . . ?
O5 Ru1 O3 88.27(10) . . ?
O5 Ru1 N1 89.20(11) . . ?
O3 Ru1 N1 177.26(10) . . ?
O1 Ru2 O9 89.14(10) . . ?
O1 Ru2 O6 93.41(10) . . ?
O1 Ru2 O7 91.92(10) . . ?
O1 Ru2 O8 179.35(11) . . ?
O1 Ru2 N2 85.61(11) . . ?
O9 Ru2 O7 86.88(10) . . ?
O9 Ru2 N2 92.62(10) . . ?
O6 Ru2 O9 177.35(10) . . ?
O6 Ru2 O7 93.73(10) . . ?
O6 Ru2 O8 86.80(10) . . ?
O6 Ru2 N2 86.89(10) . . ?
O7 Ru2 N2 177.48(11) . . ?
O8 Ru2 O9 90.64(10) . . ?
O8 Ru2 O7 88.68(10) . . ?
O8 Ru2 N2 93.79(11) . . ?
Ru1 O1 Ru2 129.78(13) . . ?
C19 O9 Ru2 125.3(2) . . ?
C12 O6 Ru2 123.4(2) . . ?
C2 O2 Ru1 123.3(2) . . ?
C14 O7 Ru2 122.5(2) . . ?
C7 O4 Ru1 125.0(3) . . ?
C9 O5 Ru1 126.1(2) . . ?
C17 O8 Ru2 125.6(2) . . ?
C4 O3 Ru1 123.3(2) . . ?
N2 N1 Ru1 121.1(2) . . ?
C21 N1 Ru1 131.2(3) . . ?
C21 N1 N2 107.7(3) . . ?
N1 N2 Ru2 118.4(2) . . ?
C23 N2 Ru2 133.6(3) . . ?
C23 N2 N1 108.0(3) . . ?
O8 C17 C18 125.3(3) . . ?
O8 C17 C16 114.8(3) . . ?
C18 C17 C16 119.9(3) . . ?
O9 C19 C18 125.4(3) . . ?
O9 C19 C20 115.1(3) . . ?
C18 C19 C20 119.5(3) . . ?
O7 C14 C13 126.3(3) . . ?
O7 C14 C15 115.4(4) . . ?
C13 C14 C15 118.3(4) . . ?
C14 C13 H13 116.2 . . ?
C12 C13 C14 127.6(3) . . ?
C12 C13 H13 116.2 . . ?
O6 C12 C13 126.3(3) . . ?
O6 C12 C11 113.9(3) . . ?
C13 C12 C11 119.7(3) . . ?
O2 C2 C1 114.6(3) . . ?
O2 C2 C3 126.3(3) . . ?
C3 C2 C1 119.1(4) . . ?
C17 C18 H18 116.8 . . ?
C19 C18 C17 126.4(3) . . ?
C19 C18 H18 116.8 . . ?
O4 C7 C8 125.4(4) . . ?
O4 C7 C6 113.7(4) . . ?
C8 C7 C6 120.9(4) . . ?
O5 C9 C8 125.0(4) . . ?
O5 C9 C10 115.0(4) . . ?
C8 C9 C10 120.0(4) . . ?
C12 C11 H11A 109.5 . . ?
C12 C11 H11B 109.5 . . ?
C12 C11 H11C 109.5 . . ?
H11A C11 H11B 109.5 . . ?
H11A C11 H11C 109.5 . . ?
H11B C11 H11C 109.5 . . ?
O3 C4 C5 114.7(3) . . ?
O3 C4 C3 125.7(4) . . ?
C3 C4 C5 119.6(4) . . ?
C17 C16 H16A 109.5 . . ?
C17 C16 H16B 109.5 . . ?
C17 C16 H16C 109.5 . . ?
H16A C16 H16B 109.5 . . ?
H16A C16 H16C 109.5 . . ?
H16B C16 H16C 109.5 . . ?
C4 C5 H5A 109.5 . . ?
C4 C5 H5B 109.5 . . ?
C4 C5 H5C 109.5 . . ?
H5A C5 H5B 109.5 . . ?
H5A C5 H5C 109.5 . . ?
H5B C5 H5C 109.5 . . ?
C19 C20 H20A 109.5 . . ?
C19 C20 H20B 109.5 . . ?
C19 C20 H20C 109.5 . . ?
H20A C20 H20B 109.5 . . ?
H20A C20 H20C 109.5 . . ?
H20B C20 H20C 109.5 . . ?
N1 C21 H21 125.4 . . ?
N1 C21 C22 109.2(4) . . ?
C22 C21 H21 125.4 . . ?
N2 C23 C22 109.4(4) . . ?
N2 C23 C24 129.6(5) . . ?
C22 C23 C24 120.9(4) . . ?
C14 C15 H15A 109.5 . . ?
C14 C15 H15B 109.5 . . ?
C14 C15 H15C 109.5 . . ?
H15A C15 H15B 109.5 . . ?
H15A C15 H15C 109.5 . . ?
H15B C15 H15C 109.5 . . ?
C7 C8 C9 127.3(4) . . ?
C7 C8 H8 116.3 . . ?
C9 C8 H8 116.3 . . ?
C9 C10 H10A 109.5 . . ?
C9 C10 H10B 109.5 . . ?
C9 C10 H10C 109.5 . . ?
H10A C10 H10B 109.5 . . ?
H10A C10 H10C 109.5 . . ?
H10B C10 H10C 109.5 . . ?
C2 C1 H1A 109.5 . . ?
C2 C1 H1B 109.5 . . ?
C2 C1 H1C 109.5 . . ?
H1A C1 H1B 109.5 . . ?
H1A C1 H1C 109.5 . . ?
H1B C1 H1C 109.5 . . ?
C21 C22 C23 105.8(4) . . ?
C21 C22 H22 127.1 . . ?
C23 C22 H22 127.1 . . ?
C2 C3 C4 128.0(4) . . ?
C2 C3 H3 116.0 . . ?
C4 C3 H3 116.0 . . ?
C7 C6 H6A 109.5 . . ?
C7 C6 H6B 109.5 . . ?
C7 C6 H6C 109.5 . . ?
H6A C6 H6B 109.5 . . ?
H6A C6 H6C 109.5 . . ?
H6B C6 H6C 109.5 . . ?
C23 C24 H24A 109.5 . . ?
C23 C24 H24B 109.5 . . ?
C23 C24 H24C 109.5 . . ?
H24A C24 H24B 109.5 . . ?
H24A C24 H24C 109.5 . . ?
H24B C24 H24C 109.5 . . ?

loop_
_geom_bond_atom_site_label_1
_geom_bond_atom_site_label_2
_geom_bond_distance
_geom_bond_site_symmetry_2
_geom_bond_publ_flag
Ru1 O1 1.880(2) . ?
Ru1 O2 2.009(2) . ?
Ru1 O4 2.017(3) . ?
Ru1 O5 2.006(2) . ?
Ru1 O3 2.036(2) . ?
Ru1 N1 2.044(3) . ?
Ru2 O1 1.885(2) . ?
Ru2 O9 2.020(2) . ?
Ru2 O6 2.006(2) . ?
Ru2 O7 2.042(2) . ?
Ru2 O8 2.015(2) . ?
Ru2 N2 2.059(3) . ?
O9 C19 1.275(4) . ?
O6 C12 1.268(4) . ?
O2 C2 1.279(4) . ?
O7 C14 1.265(5) . ?
O4 C7 1.296(5) . ?
O5 C9 1.272(5) . ?
O8 C17 1.275(4) . ?
O3 C4 1.268(4) . ?
N1 N2 1.373(4) . ?
N1 C21 1.350(5) . ?
N2 C23 1.337(5) . ?
C17 C18 1.394(5) . ?
C17 C16 1.502(5) . ?
C19 C18 1.389(5) . ?
C19 C20 1.502(5) . ?
C14 C13 1.398(6) . ?
C14 C15 1.516(5) . ?
C13 H13 0.9500 . ?
C13 C12 1.397(5) . ?
C12 C11 1.505(5) . ?
C2 C1 1.501(5) . ?
C2 C3 1.380(6) . ?
C18 H18 0.9500 . ?
C7 C8 1.365(6) . ?
C7 C6 1.518(6) . ?
C9 C8 1.392(6) . ?
C9 C10 1.492(6) . ?
C11 H11A 0.9800 . ?
C11 H11B 0.9800 . ?
C11 H11C 0.9800 . ?
C4 C5 1.496(5) . ?
C4 C3 1.392(5) . ?
C16 H16A 0.9800 . ?
C16 H16B 0.9800 . ?
C16 H16C 0.9800 . ?
C5 H5A 0.9800 . ?
C5 H5B 0.9800 . ?
C5 H5C 0.9800 . ?
C20 H20A 0.9800 . ?
C20 H20B 0.9800 . ?
C20 H20C 0.9800 . ?
C21 H21 0.9500 . ?
C21 C22 1.371(6) . ?
C23 C22 1.381(6) . ?
C23 C24 1.430(7) . ?
C15 H15A 0.9800 . ?
C15 H15B 0.9800 . ?
C15 H15C 0.9800 . ?
C8 H8 0.9500 . ?
C10 H10A 0.9800 . ?
C10 H10B 0.9800 . ?
C10 H10C 0.9800 . ?
C1 H1A 0.9800 . ?
C1 H1B 0.9800 . ?
C1 H1C 0.9800 . ?
C22 H22 0.9500 . ?
C3 H3 0.9500 . ?
C6 H6A 0.9800 . ?
C6 H6B 0.9800 . ?
C6 H6C 0.9800 . ?
C24 H24A 0.9800 . ?
C24 H24B 0.9800 . ?
C24 H24C 0.9800 . ?

loop_
_geom_torsion_atom_site_label_1
_geom_torsion_atom_site_label_2
_geom_torsion_atom_site_label_3
_geom_torsion_atom_site_label_4
_geom_torsion
_geom_torsion_site_symmetry_1
_geom_torsion_site_symmetry_2
_geom_torsion_site_symmetry_3
_geom_torsion_site_symmetry_4
_geom_torsion_publ_flag
Ru1 O2 C2 C1 175.6(3) . . . . ?
Ru1 O2 C2 C3 -3.6(5) . . . . ?
Ru1 O4 C7 C8 -4.2(7) . . . . ?
Ru1 O4 C7 C6 178.6(4) . . . . ?
Ru1 O5 C9 C8 -2.2(6) . . . . ?
Ru1 O5 C9 C10 178.0(3) . . . . ?
Ru1 O3 C4 C5 179.9(2) . . . . ?
Ru1 O3 C4 C3 -0.6(5) . . . . ?
Ru1 N1 N2 Ru2 1.1(3) . . . . ?
Ru1 N1 N2 C23 -177.7(2) . . . . ?
Ru1 N1 C21 C22 178.3(3) . . . . ?
Ru2 O9 C19 C18 -7.4(5) . . . . ?
Ru2 O9 C19 C20 174.6(2) . . . . ?
Ru2 O6 C12 C13 -0.8(5) . . . . ?
Ru2 O6 C12 C11 179.5(2) . . . . ?
Ru2 O7 C14 C13 -2.5(5) . . . . ?
Ru2 O7 C14 C15 176.3(2) . . . . ?
Ru2 O8 C17 C18 0.5(5) . . . . ?
Ru2 O8 C17 C16 178.0(3) . . . . ?
Ru2 N2 C23 C22 -179.8(3) . . . . ?
Ru2 N2 C23 C24 -3.3(7) . . . . ?
O9 Ru2 O1 Ru1 -95.15(17) . . . . ?
O9 C19 C18 C17 -4.1(7) . . . . ?
O6 Ru2 O1 Ru1 84.16(17) . . . . ?
O2 Ru1 O1 Ru2 -86.47(17) . . . . ?
O2 C2 C3 C4 -0.9(7) . . . . ?
O7 Ru2 O1 Ru1 178.01(16) . . . . ?
O7 C14 C13 C12 0.3(6) . . . . ?
O4 C7 C8 C9 -1.5(9) . . . . ?
O5 Ru1 O1 Ru2 92.02(17) . . . . ?
O5 C9 C8 C7 5.0(9) . . . . ?
O8 C17 C18 C19 8.0(7) . . . . ?
O3 Ru1 O1 Ru2 -179.72(16) . . . . ?
O3 C4 C3 C2 3.3(7) . . . . ?
N1 Ru1 O1 Ru2 2.81(17) . . . . ?
N1 N2 C23 C22 -1.2(4) . . . . ?
N1 N2 C23 C24 175.2(5) . . . . ?
N1 C21 C22 C23 -0.9(4) . . . . ?
N2 Ru2 O1 Ru1 -2.45(17) . . . . ?
N2 N1 C21 C22 0.2(4) . . . . ?
N2 C23 C22 C21 1.3(4) . . . . ?
C14 C13 C12 O6 1.7(6) . . . . ?
C14 C13 C12 C11 -178.6(4) . . . . ?
C16 C17 C18 C19 -169.4(4) . . . . ?
C5 C4 C3 C2 -177.2(4) . . . . ?
C20 C19 C18 C17 173.8(4) . . . . ?
C21 N1 N2 Ru2 179.4(2) . . . . ?
C21 N1 N2 C23 0.6(4) . . . . ?
C15 C14 C13 C12 -178.5(4) . . . . ?
C10 C9 C8 C7 -175.2(5) . . . . ?
C1 C2 C3 C4 179.9(4) . . . . ?
C6 C7 C8 C9 175.5(5) . . . . ?
C24 C23 C22 C21 -175.5(4) . . . . ?

loop_
_smtbx_masks_void_nr
_smtbx_masks_void_average_x
_smtbx_masks_void_average_y
_smtbx_masks_void_average_z
_smtbx_masks_void_volume
_smtbx_masks_void_count_electrons
_smtbx_masks_void_content
1 0.000 0.000 0.000 80.0 36.8 ?
2 0.000 0.000 0.500 80.0 36.8 ?
3 0.500 0.500 0.500 80.0 36.8 ?
4 0.500 0.500 1.000 80.0 36.8 ?
